data_7123189
loop_
_publ_author_name
'Xia, Yu'
'Bao, Qiao-Fei'
'Li, Yuke'
'Wang, Lijing'
'Zhang, Bo-Sheng'
'Liu, Hong-Chao'
'Liang, Yong-Min'

_publ_section_title
;
 Ligand-Controlled Regiodivergent \p-Allyl Palladium Catalysis Enables a
 Switch between [3+2] and [3+3] Cycloadditions
;
_journal_name_full 'Chemical Communications'
_journal_paper_doi 10.1039/C9CC00611G
_journal_year 2019
_chemical_formula_moiety 'C24 H24 O'
_chemical_formula_sum 'C24 H24 O'
_chemical_formula_weight 328.43
_chemical_name_systematic
;
 ? 
;
_space_group_crystal_system triclinic
_space_group_IT_number 2
_space_group_name_Hall '-P 1'
_space_group_name_H-M_alt 'P -1'
_symmetry_space_group_name_Hall '-P 1'
_symmetry_space_group_name_H-M 'P -1'
_atom_sites_solution_hydrogens geom
_atom_sites_solution_primary direct
_atom_sites_solution_secondary difmap
_audit_creation_date 2018-05-04
_audit_creation_method
;
Olex2 1.2
(compiled 2017.03.28 svn.r3405 for OlexSys, GUI svn.r5337)
;
_audit_update_record
;
2019-01-14 deposited with the CCDC.    2019-03-22 downloaded from the CCDC.
;
_cell_angle_alpha 102.076(15)
_cell_angle_beta 98.045(16)
_cell_angle_gamma 106.355(16)
_cell_formula_units_Z 2
_cell_length_a 7.4217(15)
_cell_length_b 11.0439(17)
_cell_length_c 12.509(2)
_cell_measurement_reflns_used 674
_cell_measurement_temperature 295.08(10)
_cell_measurement_theta_max 21.6390
_cell_measurement_theta_min 3.9020
_cell_volume 940.2(3)
_computing_cell_refinement
;
CrysAlisPro, Agilent Technologies,
Version 1.171.36.28 (release 01-02-2013 CrysAlis171 .NET)
(compiled Feb  1 2013,16:14:44)
;
_computing_data_collection
;
CrysAlisPro, Agilent Technologies,
Version 1.171.36.28 (release 01-02-2013 CrysAlis171 .NET)
(compiled Feb  1 2013,16:14:44)
;
_computing_data_reduction
;
CrysAlisPro, Agilent Technologies,
Version 1.171.36.28 (release 01-02-2013 CrysAlis171 .NET)
(compiled Feb  1 2013,16:14:44)
;
_computing_molecular_graphics 'Olex2 (Dolomanov et al., 2009)'
_computing_publication_material 'Olex2 (Dolomanov et al., 2009)'
_computing_structure_refinement 'ShelXL (Sheldrick, 2015)'
_computing_structure_solution 'ShelXS (Sheldrick, 2008)'
_diffrn_ambient_temperature 295.08(10)
_diffrn_detector_area_resol_mean 16.0733
_diffrn_measured_fraction_theta_full 0.998
_diffrn_measured_fraction_theta_max 0.998
_diffrn_measurement_details
;
#__ type_ start__ end____ width___ exp.time_
  1 omega    5.00   51.50   1.5000    7.0000
omega____ theta____ kappa____ phi______ frames
    -      -19.4273   57.0000   30.0000 31

#__ type_ start__ end____ width___ exp.time_
  2 omega  -10.00   95.00   1.5000    7.0000
omega____ theta____ kappa____ phi______ frames
    -       22.7867   77.0000  120.0000 70

#__ type_ start__ end____ width___ exp.time_
  3 omega   18.00   93.00   1.5000    7.0000
omega____ theta____ kappa____ phi______ frames
    -       22.7867   57.0000  -90.0000 50

#__ type_ start__ end____ width___ exp.time_
  4 omega   11.00   72.50   1.5000    7.0000
omega____ theta____ kappa____ phi______ frames
    -       22.7867   77.0000 -180.0000 41

#__ type_ start__ end____ width___ exp.time_
  5 omega  -20.00   61.00   1.5000    7.0000
omega____ theta____ kappa____ phi______ frames
    -       22.7867  -99.0000    0.0000 54
;
_diffrn_measurement_device_type 'SuperNova, Dual, Cu at zero, Eos'
_diffrn_measurement_method '\w scans'
_diffrn_orient_matrix_UB_11 0.0939297000
_diffrn_orient_matrix_UB_12 -0.0028502000
_diffrn_orient_matrix_UB_13 -0.0015061000
_diffrn_orient_matrix_UB_21 0.0387228000
_diffrn_orient_matrix_UB_22 0.0681364000
_diffrn_orient_matrix_UB_23 0.0256347000
_diffrn_orient_matrix_UB_31 0.0080474000
_diffrn_orient_matrix_UB_32 -0.0126032000
_diffrn_orient_matrix_UB_33 0.0534902000
_diffrn_radiation_monochromator mirror
_diffrn_radiation_type MoK\a
_diffrn_radiation_wavelength 0.71073
_diffrn_reflns_av_R_equivalents 0.0393
_diffrn_reflns_av_unetI/netI 0.0936
_diffrn_reflns_limit_h_max 9
_diffrn_reflns_limit_h_min -6
_diffrn_reflns_limit_k_max 13
_diffrn_reflns_limit_k_min -13
_diffrn_reflns_limit_l_max 14
_diffrn_reflns_limit_l_min -15
_diffrn_reflns_number 5869
_diffrn_reflns_theta_full 26.02
_diffrn_reflns_theta_max 26.02
_diffrn_reflns_theta_min 3.37
_diffrn_source 'SuperNova (Mo) X-ray Source'
_exptl_absorpt_coefficient_mu 0.069
_exptl_absorpt_correction_T_max 1.00000
_exptl_absorpt_correction_T_min 0.89315
_exptl_absorpt_correction_type multi-scan
_exptl_absorpt_process_details
;
CrysAlisPro, Agilent Technologies,
Version 1.171.36.28 (release 01-02-2013 CrysAlis171 .NET)
(compiled Feb  1 2013,16:14:44)
Empirical absorption correction using spherical harmonics,
 implemented in SCALE3 ABSPACK scaling algorithm.
;
_exptl_crystal_colour 'clear light colourless'
_exptl_crystal_colour_lustre clear
_exptl_crystal_colour_modifier light
_exptl_crystal_colour_primary colourless
_exptl_crystal_density_diffrn 1.160
_exptl_crystal_density_method 'not measured'
_exptl_crystal_description block
_exptl_crystal_F_000 352
_exptl_crystal_size_max 0.21
_exptl_crystal_size_mid 0.14
_exptl_crystal_size_min 0.12
_refine_diff_density_max 0.165
_refine_diff_density_min -0.185
_refine_diff_density_rms 0.039
_refine_ls_extinction_method none
_refine_ls_goodness_of_fit_ref 1.029
_refine_ls_hydrogen_treatment constr
_refine_ls_matrix_type full
_refine_ls_number_parameters 230
_refine_ls_number_reflns 3699
_refine_ls_number_restraints 0
_refine_ls_restrained_S_all 1.029
_refine_ls_R_factor_all 0.1686
_refine_ls_R_factor_gt 0.0736
_refine_ls_shift/su_max 0.000
_refine_ls_shift/su_mean 0.000
_refine_ls_structure_factor_coef Fsqd
_refine_ls_weighting_details 'calc w=1/[\s^2^(Fo^2^)+(0.0538P)^2^+0.0000P] where P=(Fo^2^+2Fc^2^)/3'
_refine_ls_weighting_scheme calc
_refine_ls_wR_factor_gt 0.1374
_refine_ls_wR_factor_ref 0.1909
_reflns_number_gt 1577
_reflns_number_total 3699
_reflns_threshold_expression >2sigma(I)
_cod_data_source_file c9cc00611g2.cif
_cod_data_source_block xiay_0504
_cod_database_code 7123189
_reflns_odcompleteness_completeness 99.82
_reflns_odcompleteness_iscentric 1
_reflns_odcompleteness_theta 26.32
_olex2_refinement_description
;
1. Fixed Uiso
 At 1.2 times of:
  All C(H) groups
 At 1.5 times of:
  All C(H,H,H) groups
2.a Aromatic/amide H refined with riding coordinates:
 C2(H2), C3(H3), C5(H5), C6(H6), C8(H8), C9(H9), C10(H10), C11(H11), C16(H16),
 C17(H17), C19(H19), C20(H20)
2.b Idealised Me refined as rotating group:
 C14(H14A,H14B,H14C), C22(H22A,H22B,H22C), C23(H23A,H23B,H23C), C24(H24A,H24B,
 H24C)
;
_olex2_date_sample_data_collection 2018-05-04
_olex2_submission_special_instructions 'No special instructions were received'

loop_
_space_group_symop_id
_space_group_symop_operation_xyz
1 'x, y, z'
2 '-x, -y, -z'

loop_
_atom_site_label
_atom_site_type_symbol
_atom_site_fract_x
_atom_site_fract_y
_atom_site_fract_z
_atom_site_U_iso_or_equiv
_atom_site_adp_type
_atom_site_occupancy
_atom_site_calc_flag
_atom_site_refinement_flags_posn
O1 O 0.4012(3) 0.50878(17) 0.67867(16) 0.0490(6) Uani 1 d .
C1 C 0.2474(4) 0.3878(3) 0.6198(3) 0.0500(8) Uani 1 d .
C2 C 0.0667(5) 0.3892(3) 0.6593(3) 0.0654(10) Uani 1 d .
H2 H -0.0515 0.3459 0.6103 0.078 Uiso 1 calc R
C3 C 0.0728(5) 0.4510(3) 0.7630(3) 0.0714(11) Uani 1 d .
H3 H -0.0406 0.4462 0.7880 0.086 Uiso 1 calc R
C4 C 0.2563(5) 0.5265(3) 0.8377(3) 0.0604(9) Uani 1 d .
C5 C 0.2790(6) 0.5817(4) 0.9541(3) 0.0839(12) Uani 1 d .
H5 H 0.1732 0.5638 0.9872 0.101 Uiso 1 calc R
C6 C 0.4522(7) 0.6597(4) 1.0174(3) 0.0895(13) Uani 1 d .
H6 H 0.4634 0.6946 1.0933 0.107 Uiso 1 calc R
C7 C 0.6150(6) 0.6892(3) 0.9710(3) 0.0671(10) Uani 1 d .
C8 C 0.7959(8) 0.7719(4) 1.0341(4) 0.0976(15) Uani 1 d .
H8 H 0.8096 0.8090 1.1099 0.117 Uiso 1 calc R
C9 C 0.9509(7) 0.7986(5) 0.9867(4) 0.1108(17) Uani 1 d .
H9 H 1.0691 0.8541 1.0301 0.133 Uiso 1 calc R
C10 C 0.9345(5) 0.7433(4) 0.8731(4) 0.0885(13) Uani 1 d .
H10 H 1.0417 0.7621 0.8413 0.106 Uiso 1 calc R
C11 C 0.7637(5) 0.6629(3) 0.8095(3) 0.0617(9) Uani 1 d .
H11 H 0.7548 0.6260 0.7341 0.074 Uiso 1 calc R
C12 C 0.5982(5) 0.6338(3) 0.8552(3) 0.0508(8) Uani 1 d .
C13 C 0.4157(5) 0.5526(3) 0.7919(2) 0.0474(8) Uani 1 d .
C14 C 0.2291(5) 0.3867(3) 0.4973(3) 0.0683(10) Uani 1 d .
H14A H 0.1868 0.4580 0.4847 0.102 Uiso 1 calc GR
H14B H 0.1372 0.3056 0.4522 0.102 Uiso 1 calc GR
H14C H 0.3516 0.3957 0.4774 0.102 Uiso 1 calc GR
C15 C 0.3101(4) 0.2732(3) 0.6415(2) 0.0445(7) Uani 1 d .
C16 C 0.1779(5) 0.1546(3) 0.6338(3) 0.0646(10) Uani 1 d .
H16 H 0.0476 0.1440 0.6155 0.078 Uiso 1 calc R
C17 C 0.2344(5) 0.0508(3) 0.6526(3) 0.0672(10) Uani 1 d .
H17 H 0.1404 -0.0275 0.6480 0.081 Uiso 1 calc R
C18 C 0.4246(4) 0.0582(3) 0.6780(2) 0.0465(8) Uani 1 d .
C19 C 0.5565(4) 0.1780(3) 0.6837(3) 0.0531(8) Uani 1 d .
H19 H 0.6869 0.1883 0.7008 0.064 Uiso 1 calc R
C20 C 0.5013(4) 0.2819(3) 0.6651(3) 0.0542(9) Uani 1 d .
H20 H 0.5949 0.3598 0.6686 0.065 Uiso 1 calc R
C21 C 0.4853(5) -0.0542(3) 0.7067(3) 0.0570(9) Uani 1 d .
C22 C 0.3487(6) -0.1855(3) 0.6370(3) 0.1002(15) Uani 1 d .
H22A H 0.2219 -0.1947 0.6504 0.150 Uiso 1 calc GR
H22B H 0.3906 -0.2539 0.6571 0.150 Uiso 1 calc GR
H22C H 0.3468 -0.1911 0.5592 0.150 Uiso 1 calc GR
C23 C 0.4840(6) -0.0449(3) 0.8314(3) 0.0930(13) Uani 1 d .
H23A H 0.5700 0.0385 0.8761 0.139 Uiso 1 calc GR
H23B H 0.5248 -0.1133 0.8525 0.139 Uiso 1 calc GR
H23C H 0.3563 -0.0540 0.8432 0.139 Uiso 1 calc GR
C24 C 0.6879(6) -0.0461(4) 0.6889(4) 0.1012(15) Uani 1 d .
H24A H 0.6924 -0.0481 0.6122 0.152 Uiso 1 calc GR
H24B H 0.7199 -0.1190 0.7066 0.152 Uiso 1 calc GR
H24C H 0.7784 0.0339 0.7367 0.152 Uiso 1 calc GR

loop_
_atom_site_aniso_label
_atom_site_aniso_U_11
_atom_site_aniso_U_22
_atom_site_aniso_U_33
_atom_site_aniso_U_23
_atom_site_aniso_U_13
_atom_site_aniso_U_12
O1 0.0584(13) 0.0444(12) 0.0448(13) 0.0123(10) 0.0116(10) 0.0163(10)
C1 0.0472(18) 0.0482(19) 0.050(2) 0.0110(15) 0.0045(14) 0.0120(16)
C2 0.049(2) 0.067(2) 0.082(3) 0.018(2) 0.0101(18) 0.0252(18)
C3 0.061(2) 0.073(3) 0.099(3) 0.029(2) 0.040(2) 0.035(2)
C4 0.068(2) 0.060(2) 0.064(2) 0.0182(18) 0.0254(19) 0.0318(19)
C5 0.111(4) 0.095(3) 0.073(3) 0.032(3) 0.051(3) 0.052(3)
C6 0.139(4) 0.096(3) 0.049(2) 0.015(2) 0.031(3) 0.060(3)
C7 0.101(3) 0.056(2) 0.048(2) 0.0079(18) 0.006(2) 0.040(2)
C8 0.135(4) 0.082(3) 0.058(3) -0.007(2) -0.017(3) 0.043(3)
C9 0.097(4) 0.099(4) 0.097(4) -0.003(3) -0.028(3) 0.017(3)
C10 0.067(3) 0.082(3) 0.096(4) 0.013(3) -0.001(2) 0.008(2)
C11 0.066(2) 0.056(2) 0.058(2) 0.0124(17) 0.0048(18) 0.0183(18)
C12 0.067(2) 0.0431(18) 0.046(2) 0.0116(15) 0.0045(16) 0.0259(16)
C13 0.065(2) 0.0447(18) 0.0396(19) 0.0123(15) 0.0122(15) 0.0273(16)
C14 0.076(2) 0.069(2) 0.052(2) 0.0179(18) -0.0046(17) 0.0179(19)
C15 0.0480(18) 0.0426(18) 0.0419(18) 0.0120(14) 0.0103(13) 0.0119(15)
C16 0.046(2) 0.057(2) 0.089(3) 0.0228(19) 0.0072(17) 0.0129(17)
C17 0.054(2) 0.044(2) 0.096(3) 0.0225(19) 0.0110(19) 0.0031(17)
C18 0.0478(19) 0.0434(18) 0.0466(18) 0.0118(14) 0.0075(14) 0.0129(15)
C19 0.0385(17) 0.051(2) 0.070(2) 0.0163(17) 0.0115(15) 0.0135(15)
C20 0.0475(19) 0.0433(18) 0.071(2) 0.0188(17) 0.0139(16) 0.0101(15)
C21 0.065(2) 0.0427(19) 0.061(2) 0.0142(16) 0.0094(17) 0.0151(17)
C22 0.126(4) 0.048(2) 0.109(4) 0.008(2) -0.012(3) 0.028(2)
C23 0.135(4) 0.079(3) 0.076(3) 0.030(2) 0.015(2) 0.048(2)
C24 0.103(3) 0.088(3) 0.152(4) 0.057(3) 0.053(3) 0.060(3)

loop_
_atom_type_symbol
_atom_type_description
_atom_type_scat_dispersion_real
_atom_type_scat_dispersion_imag
_atom_type_scat_source
C C 0.0033 0.0016 'International Tables Vol C Tables 4.2.6.8 and 6.1.1.4'
H H 0.0000 0.0000 'International Tables Vol C Tables 4.2.6.8 and 6.1.1.4'
O O 0.0106 0.0060 'International Tables Vol C Tables 4.2.6.8 and 6.1.1.4'

loop_
_geom_angle_atom_site_label_1
_geom_angle_atom_site_label_2
_geom_angle_atom_site_label_3
_geom_angle
C13 O1 C1 116.9(2)
O1 C1 C2 109.5(3)
O1 C1 C14 104.6(2)
O1 C1 C15 108.4(2)
C2 C1 C14 112.1(3)
C2 C1 C15 111.6(2)
C14 C1 C15 110.5(3)
C1 C2 H2 119.6
C3 C2 C1 120.9(3)
C3 C2 H2 119.6
C2 C3 H3 120.0
C2 C3 C4 120.0(3)
C4 C3 H3 120.0
C5 C4 C3 124.0(4)
C13 C4 C3 117.7(3)
C13 C4 C5 118.1(3)
C4 C5 H5 119.5
C6 C5 C4 120.9(4)
C6 C5 H5 119.5
C5 C6 H6 119.3
C5 C6 C7 121.4(4)
C7 C6 H6 119.3
C6 C7 C8 122.7(4)
C6 C7 C12 119.2(4)
C8 C7 C12 118.1(4)
C7 C8 H8 119.3
C9 C8 C7 121.3(4)
C9 C8 H8 119.3
C8 C9 H9 119.8
C8 C9 C10 120.5(4)
C10 C9 H9 119.8
C9 C10 H10 119.9
C11 C10 C9 120.2(4)
C11 C10 H10 119.9
C10 C11 H11 119.4
C10 C11 C12 121.1(4)
C12 C11 H11 119.4
C11 C12 C7 118.8(3)
C13 C12 C7 117.9(3)
C13 C12 C11 123.4(3)
O1 C13 C12 116.4(3)
C4 C13 O1 120.9(3)
C4 C13 C12 122.5(3)
C1 C14 H14A 109.5
C1 C14 H14B 109.5
C1 C14 H14C 109.5
H14A C14 H14B 109.5
H14A C14 H14C 109.5
H14B C14 H14C 109.5
C16 C15 C1 121.3(3)
C16 C15 C20 116.8(3)
C20 C15 C1 121.9(3)
C15 C16 H16 119.3
C15 C16 C17 121.4(3)
C17 C16 H16 119.3
C16 C17 H17 118.7
C18 C17 C16 122.6(3)
C18 C17 H17 118.7
C17 C18 C19 115.4(3)
C17 C18 C21 122.1(3)
C19 C18 C21 122.4(3)
C18 C19 H19 118.8
C20 C19 C18 122.3(3)
C20 C19 H19 118.8
C15 C20 H20 119.2
C19 C20 C15 121.5(3)
C19 C20 H20 119.2
C18 C21 C23 107.5(3)
C18 C21 C24 112.0(2)
C22 C21 C18 111.5(3)
C22 C21 C23 109.1(3)
C22 C21 C24 108.1(3)
C24 C21 C23 108.5(3)
C21 C22 H22A 109.5
C21 C22 H22B 109.5
C21 C22 H22C 109.5
H22A C22 H22B 109.5
H22A C22 H22C 109.5
H22B C22 H22C 109.5
C21 C23 H23A 109.5
C21 C23 H23B 109.5
C21 C23 H23C 109.5
H23A C23 H23B 109.5
H23A C23 H23C 109.5
H23B C23 H23C 109.5
C21 C24 H24A 109.5
C21 C24 H24B 109.5
C21 C24 H24C 109.5
H24A C24 H24B 109.5
H24A C24 H24C 109.5
H24B C24 H24C 109.5

loop_
_geom_bond_atom_site_label_1
_geom_bond_atom_site_label_2
_geom_bond_distance
O1 C1 1.457(3)
O1 C13 1.376(3)
C1 C2 1.496(4)
C1 C14 1.517(4)
C1 C15 1.527(4)
C2 H2 0.9300
C2 C3 1.321(5)
C3 H3 0.9300
C3 C4 1.449(4)
C4 C5 1.422(5)
C4 C13 1.370(4)
C5 H5 0.9300
C5 C6 1.352(5)
C6 H6 0.9300
C6 C7 1.398(5)
C7 C8 1.404(5)
C7 C12 1.423(4)
C8 H8 0.9300
C8 C9 1.354(6)
C9 H9 0.9300
C9 C10 1.398(6)
C10 H10 0.9300
C10 C11 1.348(4)
C11 H11 0.9300
C11 C12 1.410(4)
C12 C13 1.409(4)
C14 H14A 0.9600
C14 H14B 0.9600
C14 H14C 0.9600
C15 C16 1.373(4)
C15 C20 1.380(4)
C16 H16 0.9300
C16 C17 1.380(4)
C17 H17 0.9300
C17 C18 1.377(4)
C18 C19 1.387(3)
C18 C21 1.527(4)
C19 H19 0.9300
C19 C20 1.374(4)
C20 H20 0.9300
C21 C22 1.512(4)
C21 C23 1.543(4)
C21 C24 1.531(4)
C22 H22A 0.9600
C22 H22B 0.9600
C22 H22C 0.9600
C23 H23A 0.9600
C23 H23B 0.9600
C23 H23C 0.9600
C24 H24A 0.9600
C24 H24B 0.9600
C24 H24C 0.9600

loop_
_geom_torsion_atom_site_label_1
_geom_torsion_atom_site_label_2
_geom_torsion_atom_site_label_3
_geom_torsion_atom_site_label_4
_geom_torsion
O1 C1 C2 C3 -31.2(4)
O1 C1 C15 C16 155.7(3)
O1 C1 C15 C20 -27.0(4)
C1 O1 C13 C4 -29.8(4)
C1 O1 C13 C12 155.4(2)
C1 C2 C3 C4 4.4(5)
C1 C15 C16 C17 179.6(3)
C1 C15 C20 C19 -179.5(3)
C2 C1 C15 C16 35.0(4)
C2 C1 C15 C20 -147.7(3)
C2 C3 C4 C5 -171.3(4)
C2 C3 C4 C13 12.8(5)
C3 C4 C5 C6 -174.7(4)
C3 C4 C13 O1 0.2(4)
C3 C4 C13 C12 174.7(3)
C4 C5 C6 C7 0.0(6)
C5 C4 C13 O1 -176.0(3)
C5 C4 C13 C12 -1.5(5)
C5 C6 C7 C8 178.7(4)
C5 C6 C7 C12 -1.1(6)
C6 C7 C8 C9 -179.9(4)
C6 C7 C12 C11 -179.3(3)
C6 C7 C12 C13 0.9(5)
C7 C8 C9 C10 -0.4(8)
C7 C12 C13 O1 175.2(2)
C7 C12 C13 C4 0.4(4)
C8 C7 C12 C11 0.8(5)
C8 C7 C12 C13 -179.0(3)
C8 C9 C10 C11 0.1(7)
C9 C10 C11 C12 0.7(6)
C10 C11 C12 C7 -1.1(5)
C10 C11 C12 C13 178.7(3)
C11 C12 C13 O1 -4.7(4)
C11 C12 C13 C4 -179.4(3)
C12 C7 C8 C9 -0.1(6)
C13 O1 C1 C2 43.2(3)
C13 O1 C1 C14 163.4(2)
C13 O1 C1 C15 -78.7(3)
C13 C4 C5 C6 1.3(6)
C14 C1 C2 C3 -146.7(3)
C14 C1 C15 C16 -90.4(3)
C14 C1 C15 C20 87.0(3)
C15 C1 C2 C3 88.8(4)
C15 C16 C17 C18 -1.2(6)
C16 C15 C20 C19 -2.1(5)
C16 C17 C18 C19 0.1(5)
C16 C17 C18 C21 175.6(3)
C17 C18 C19 C20 -0.1(5)
C17 C18 C21 C22 37.3(5)
C17 C18 C21 C23 -82.3(4)
C17 C18 C21 C24 158.7(3)
C18 C19 C20 C15 1.1(5)
C19 C18 C21 C22 -147.5(3)
C19 C18 C21 C23 92.9(4)
C19 C18 C21 C24 -26.2(4)
C20 C15 C16 C17 2.1(5)
C21 C18 C19 C20 -175.6(3)
